data_1574054
loop_
_publ_author_name
'He, Ze-Liang'
'Li, Li'
'Chen, Zhi-Chao'
'Du, Wei'
'Chen, Ying-Chun'

_publ_section_title
;
 Palladium-catalysed asymmetric cascade transformations of 4-alken-2-ynyl
 carbonates to construct complex frameworks.
;
_journal_issue 7
_journal_name_full 'Chemical science'
_journal_page_first 3124
_journal_page_last 3129
_journal_paper_doi 10.1039/d4sc07823c
_journal_volume 16
_journal_year 2025
_chemical_formula_moiety 'C29 H28 N2 O4 S'
_chemical_formula_sum 'C29 H28 N2 O4 S'
_chemical_formula_weight 500.59
_space_group_crystal_system triclinic
_space_group_IT_number 2
_space_group_name_Hall '-P 1'
_space_group_name_H-M_alt 'P -1'
_atom_sites_solution_hydrogens geom
_atom_sites_solution_primary dual
_audit_creation_date 2024-04-18
_audit_creation_method
;
Olex2 1.3
(compiled 2020.11.12 svn.r5f609507 for OlexSys, GUI svn.r6408)
;
_audit_update_record
;
2024-09-01 deposited with the CCDC.	2025-01-16 downloaded from the CCDC.
;
_cell_angle_alpha 86.841(7)
_cell_angle_beta 76.742(7)
_cell_angle_gamma 75.308(7)
_cell_formula_units_Z 2
_cell_length_a 7.4687(15)
_cell_length_b 12.636(2)
_cell_length_c 14.057(3)
_cell_measurement_reflns_used 3954
_cell_measurement_temperature 150(2)
_cell_measurement_theta_max 26.686
_cell_measurement_theta_min 2.231
_cell_volume 1249.0(4)
_computing_cell_refinement 'SAINT V8.40B (?, 2016)'
_computing_data_reduction 'SAINT V8.40B (?, 2016)'
_computing_molecular_graphics 'Olex2 1.3 (Dolomanov et al., 2009)'
_computing_publication_material 'Olex2 1.3 (Dolomanov et al., 2009)'
_computing_structure_refinement 'SHELXL 2014/7 (Sheldrick, 2015)'
_computing_structure_solution 'SHELXT 2018/2 (Sheldrick, 2018)'
_diffrn_ambient_temperature 150.0
_diffrn_measured_fraction_theta_full 0.999
_diffrn_measured_fraction_theta_max 0.935
_diffrn_measurement_device_type 'Bruker APEX-II CCD'
_diffrn_measurement_method '\f and \w scans'
_diffrn_radiation_type MoK\a
_diffrn_radiation_wavelength 0.71073
_diffrn_reflns_av_R_equivalents 0.0923
_diffrn_reflns_av_unetI/netI 0.0765
_diffrn_reflns_Laue_measured_fraction_full 0.999
_diffrn_reflns_Laue_measured_fraction_max 0.935
_diffrn_reflns_limit_h_max 8
_diffrn_reflns_limit_h_min -8
_diffrn_reflns_limit_k_max 15
_diffrn_reflns_limit_k_min -15
_diffrn_reflns_limit_l_max 16
_diffrn_reflns_limit_l_min -16
_diffrn_reflns_number 17419
_diffrn_reflns_point_group_measured_fraction_full 0.999
_diffrn_reflns_point_group_measured_fraction_max 0.935
_diffrn_reflns_theta_full 24.996
_diffrn_reflns_theta_max 24.996
_diffrn_reflns_theta_min 2.231
_diffrn_source_current 1.4
_diffrn_source_power 0.07
_diffrn_source_voltage 50.0
_diffrn_standards_number 0
_exptl_absorpt_coefficient_mu 0.168
_exptl_absorpt_correction_T_max 0.7456
_exptl_absorpt_correction_T_min 0.5155
_exptl_absorpt_correction_type multi-scan
_exptl_absorpt_process_details
;
SADABS-2016/2 (Bruker,2016/2) was used for absorption correction.
wR2(int) was 0.1519 before and 0.0834 after correction.
The Ratio of minimum to maximum transmission is 0.6914.
The \l/2 correction factor is Not present.
;
_exptl_crystal_colour 'clear light colourless'
_exptl_crystal_colour_lustre clear
_exptl_crystal_colour_modifier light
_exptl_crystal_colour_primary colourless
_exptl_crystal_density_diffrn 1.331
_exptl_crystal_description block
_exptl_crystal_F_000 528
_exptl_crystal_size_max 0.24
_exptl_crystal_size_mid 0.15
_exptl_crystal_size_min 0.1
_refine_diff_density_max 0.896
_refine_diff_density_min -0.436
_refine_diff_density_rms 0.101
_refine_ls_extinction_method none
_refine_ls_goodness_of_fit_ref 1.113
_refine_ls_hydrogen_treatment constr
_refine_ls_matrix_type full
_refine_ls_number_parameters 330
_refine_ls_number_reflns 4281
_refine_ls_number_restraints 0
_refine_ls_restrained_S_all 1.113
_refine_ls_R_factor_all 0.1265
_refine_ls_R_factor_gt 0.0965
_refine_ls_shift/su_max 0.000
_refine_ls_shift/su_mean 0.000
_refine_ls_structure_factor_coef Fsqd
_refine_ls_weighting_details 'w=1/[\s^2^(Fo^2^)+(0.1384P)^2^+2.7285P] where P=(Fo^2^+2Fc^2^)/3'
_refine_ls_weighting_scheme calc
_refine_ls_wR_factor_gt 0.2626
_refine_ls_wR_factor_ref 0.2881
_reflns_Friedel_coverage 0.000
_reflns_number_gt 3012
_reflns_number_total 4281
_reflns_threshold_expression 'I > 2\s(I)'
_cod_data_source_file d4sc07823c2.cif
_cod_data_source_block 20
_cod_original_cell_volume 1249.1(4)
_cod_database_code 1574054
_shelx_shelxl_version_number 2014/7
_shelx_space_group_comment
;
The symmetry employed for this shelxl refinement is uniquely defined
by the following loop, which should always be used as a source of
symmetry information in preference to the above space-group names.
They are only intended as comments.
;
_olex2_refinement_description
;
1. Twinned data refinement
 Scales: 0.9989(5)
 0.0011(5)
2. Fixed Uiso
 At 1.2 times of:
  All C(H) groups, All C(H,H) groups
 At 1.5 times of:
  All C(H,H,H) groups, All O(H) groups
3.a Ternary CH refined with riding coordinates:
 C8(H8), C14(H14), C22(H22)
3.b Secondary CH2 refined with riding coordinates:
 C15(H15A,H15B)
3.c Aromatic/amide H refined with riding coordinates:
 C3(H3), C4(H4), C11(H11), C12(H12), C13(H13), C18(H18), C23(H23), C24(H24),
 C25(H25), C26(H26), C27(H27), C28(H28), C29(H29)
3.d Idealised Me refined as rotating group:
 C1(H1A,H1B,H1C), C16(H16A,H16B,H16C), C20(H20A,H20B,H20C)
3.e Idealised tetrahedral OH refined as rotating group:
 O2(H2)
;
_olex2_submission_special_instructions 'No special instructions were received'

loop_
_space_group_symop_operation_xyz
'x, y, z'
'-x, -y, -z'

loop_
_atom_site_label
_atom_site_type_symbol
_atom_site_fract_x
_atom_site_fract_y
_atom_site_fract_z
_atom_site_U_iso_or_equiv
_atom_site_adp_type
_atom_site_occupancy
_atom_site_site_symmetry_order
_atom_site_calc_flag
_atom_site_refinement_flags_posn
_atom_site_refinement_flags_adp
_atom_site_refinement_flags_occupancy
_atom_site_disorder_assembly
_atom_site_disorder_group
S1 S 0.5285(2) 0.01239(11) 0.76000(10) 0.0420(4) Uani 1 1 d . . . . .
O1 O 0.6796(5) 0.4306(3) 0.5931(3) 0.0485(10) Uani 1 1 d . . . . .
O2 O 0.1341(5) 0.5203(3) 0.5888(3) 0.0444(10) Uani 1 1 d . . . . .
H2 H 0.1747 0.5407 0.5318 0.067 Uiso 1 1 calc R U . . .
O3 O 0.4245(7) -0.0542(3) 0.7284(3) 0.0588(12) Uani 1 1 d . . . . .
O4 O 0.6500(6) -0.0310(3) 0.8248(3) 0.0546(11) Uani 1 1 d . . . . .
N1 N 0.3700(6) 0.1197(3) 0.8142(3) 0.0344(10) Uani 1 1 d . . . . .
N2 N 0.5058(6) 0.5812(4) 0.6870(3) 0.0395(11) Uani 1 1 d . . . . .
C1 C 0.9772(11) 0.1976(6) 0.4057(5) 0.068(2) Uani 1 1 d . . . . .
H1A H 1.1116 0.1801 0.4084 0.103 Uiso 1 1 calc R U . . .
H1B H 0.9270 0.2772 0.4066 0.103 Uiso 1 1 calc R U . . .
H1C H 0.9645 0.1676 0.3455 0.103 Uiso 1 1 calc R U . . .
C2 C 0.8676(9) 0.1484(4) 0.4927(4) 0.0454(14) Uani 1 1 d . . . . .
C3 C 0.9329(8) 0.1254(5) 0.5771(4) 0.0456(14) Uani 1 1 d . . . . .
H3 H 1.0501 0.1402 0.5799 0.055 Uiso 1 1 calc R U . . .
C4 C 0.8344(8) 0.0817(4) 0.6577(4) 0.0424(13) Uani 1 1 d . . . . .
H4 H 0.8839 0.0659 0.7148 0.051 Uiso 1 1 calc R U . . .
C5 C 0.6636(8) 0.0609(4) 0.6552(4) 0.0376(12) Uani 1 1 d . . . . .
C6 C 0.4282(7) 0.1923(4) 0.8693(4) 0.0325(11) Uani 1 1 d . . . . .
C7 C 0.4497(7) 0.2937(4) 0.8295(4) 0.0310(11) Uani 1 1 d . . . . .
C8 C 0.4118(7) 0.3169(4) 0.7283(4) 0.0318(11) Uani 1 1 d . . . . .
H8 H 0.5281 0.2771 0.6810 0.038 Uiso 1 1 calc R U . . .
C9 C 0.3620(7) 0.4359(4) 0.6923(4) 0.0323(11) Uani 1 1 d . . . . .
C10 C 0.2415(7) 0.5240(4) 0.7645(4) 0.0357(12) Uani 1 1 d . . . . .
C11 C 0.0708(9) 0.5322(5) 0.8294(4) 0.0517(15) Uani 1 1 d . . . . .
H11 H 0.0102 0.4737 0.8381 0.062 Uiso 1 1 calc R U . . .
C12 C -0.0116(10) 0.6300(6) 0.8828(5) 0.0673(19) Uani 1 1 d . . . . .
H12 H -0.1284 0.6369 0.9293 0.081 Uiso 1 1 calc R U . . .
C13 C 0.0732(11) 0.7159(6) 0.8691(5) 0.0656(19) Uani 1 1 d . . . . .
H13 H 0.0119 0.7820 0.9045 0.079 Uiso 1 1 calc R U . . .
C14 C 0.2095(7) 0.1727(4) 0.7687(4) 0.0362(12) Uani 1 1 d . . . . .
H14 H 0.1975 0.1204 0.7211 0.043 Uiso 1 1 calc R U . . .
C15 C 0.0270(8) 0.1985(5) 0.8484(4) 0.0453(14) Uani 1 1 d . . . . .
H15A H -0.0819 0.2311 0.8183 0.054 Uiso 1 1 calc R U . . .
H15B H 0.0351 0.2530 0.8942 0.054 Uiso 1 1 calc R U . . .
C16 C -0.0074(9) 0.0961(6) 0.9054(5) 0.0608(18) Uani 1 1 d . . . . .
H16A H -0.0115 0.0410 0.8601 0.091 Uiso 1 1 calc R U . . .
H16B H -0.1285 0.1152 0.9535 0.091 Uiso 1 1 calc R U . . .
H16C H 0.0958 0.0665 0.9392 0.091 Uiso 1 1 calc R U . . .
C17 C 0.2496(7) 0.2736(4) 0.7141(4) 0.0353(12) Uani 1 1 d . . . . .
C18 C 0.2465(10) 0.7077(5) 0.8045(5) 0.0521(15) Uani 1 1 d . . . . .
H18 H 0.3061 0.7667 0.7950 0.062 Uiso 1 1 calc R U . . .
C19 C 0.3291(8) 0.6103(4) 0.7546(4) 0.0380(12) Uani 1 1 d . . . . .
C20 C 0.6465(9) 0.6455(5) 0.6676(5) 0.0592(17) Uani 1 1 d . . . . .
H20A H 0.7693 0.5999 0.6340 0.089 Uiso 1 1 calc R U . . .
H20B H 0.6585 0.6720 0.7295 0.089 Uiso 1 1 calc R U . . .
H20C H 0.6063 0.7080 0.6263 0.089 Uiso 1 1 calc R U . . .
C21 C 0.5350(8) 0.4793(5) 0.6503(4) 0.0396(13) Uani 1 1 d . . . . .
C22 C 0.2589(8) 0.4237(4) 0.6095(4) 0.0352(12) Uani 1 1 d . . . . .
H22 H 0.3565 0.3970 0.5486 0.042 Uiso 1 1 calc R U . . .
C23 C 0.1618(8) 0.3333(4) 0.6496(4) 0.0401(13) Uani 1 1 d . . . . .
H23 H 0.0539 0.3212 0.6312 0.048 Uiso 1 1 calc R U . . .
C24 C 0.4533(8) 0.1642(5) 0.9632(4) 0.0407(13) Uani 1 1 d . . . . .
H24 H 0.4326 0.0969 0.9910 0.049 Uiso 1 1 calc R U . . .
C25 C 0.5083(8) 0.2343(5) 1.0154(4) 0.0488(15) Uani 1 1 d . . . . .
H25 H 0.5259 0.2153 1.0795 0.059 Uiso 1 1 calc R U . . .
C26 C 0.5381(8) 0.3327(5) 0.9749(4) 0.0475(14) Uani 1 1 d . . . . .
H26 H 0.5795 0.3800 1.0105 0.057 Uiso 1 1 calc R U . . .
C27 C 0.5074(8) 0.3617(5) 0.8825(4) 0.0413(13) Uani 1 1 d . . . . .
H27 H 0.5266 0.4296 0.8554 0.050 Uiso 1 1 calc R U . . .
C28 C 0.5956(9) 0.0819(5) 0.5703(4) 0.0466(14) Uani 1 1 d . . . . .
H28 H 0.4795 0.0659 0.5670 0.056 Uiso 1 1 calc R U . . .
C29 C 0.6971(9) 0.1256(5) 0.4914(4) 0.0480(15) Uani 1 1 d . . . . .
H29 H 0.6487 0.1407 0.4339 0.058 Uiso 1 1 calc R U . . .

loop_
_atom_site_aniso_label
_atom_site_aniso_U_11
_atom_site_aniso_U_22
_atom_site_aniso_U_33
_atom_site_aniso_U_23
_atom_site_aniso_U_13
_atom_site_aniso_U_12
S1 0.0528(9) 0.0261(7) 0.0455(8) 0.0058(6) -0.0105(6) -0.0086(6)
O1 0.043(2) 0.040(2) 0.051(2) 0.0112(19) 0.0051(19) -0.0063(18)
O2 0.045(2) 0.037(2) 0.043(2) 0.0137(17) -0.0082(17) 0.0012(17)
O3 0.075(3) 0.037(2) 0.068(3) 0.001(2) -0.012(2) -0.024(2)
O4 0.065(3) 0.038(2) 0.052(2) 0.0122(19) -0.017(2) 0.005(2)
N1 0.036(2) 0.030(2) 0.037(2) 0.0060(19) -0.0111(18) -0.0069(18)
N2 0.041(3) 0.033(2) 0.047(3) 0.010(2) -0.011(2) -0.014(2)
C1 0.082(5) 0.046(4) 0.065(4) 0.019(3) -0.002(4) -0.009(4)
C2 0.058(4) 0.027(3) 0.046(3) 0.000(2) -0.009(3) -0.004(3)
C3 0.047(3) 0.036(3) 0.053(3) -0.002(3) -0.011(3) -0.009(3)
C4 0.047(3) 0.036(3) 0.045(3) 0.003(2) -0.017(3) -0.007(2)
C5 0.048(3) 0.023(2) 0.038(3) -0.002(2) -0.012(2) 0.000(2)
C6 0.033(3) 0.029(3) 0.034(3) 0.000(2) -0.008(2) -0.005(2)
C7 0.029(2) 0.030(3) 0.034(3) 0.003(2) -0.009(2) -0.005(2)
C8 0.036(3) 0.028(3) 0.032(3) 0.007(2) -0.009(2) -0.009(2)
C9 0.039(3) 0.024(2) 0.032(3) 0.004(2) -0.006(2) -0.007(2)
C10 0.034(3) 0.032(3) 0.039(3) 0.003(2) -0.007(2) -0.006(2)
C11 0.049(4) 0.046(3) 0.051(4) -0.002(3) 0.000(3) -0.006(3)
C12 0.055(4) 0.066(5) 0.066(4) -0.015(4) 0.004(3) 0.000(3)
C13 0.080(5) 0.051(4) 0.056(4) -0.020(3) -0.010(4) 0.001(4)
C14 0.038(3) 0.034(3) 0.040(3) 0.005(2) -0.013(2) -0.012(2)
C15 0.038(3) 0.048(3) 0.051(3) 0.014(3) -0.011(3) -0.013(3)
C16 0.048(4) 0.073(5) 0.065(4) 0.031(4) -0.011(3) -0.029(3)
C17 0.039(3) 0.036(3) 0.032(3) 0.007(2) -0.009(2) -0.013(2)
C18 0.069(4) 0.036(3) 0.056(4) -0.003(3) -0.025(3) -0.012(3)
C19 0.044(3) 0.035(3) 0.037(3) 0.004(2) -0.015(2) -0.008(2)
C20 0.059(4) 0.054(4) 0.078(5) 0.017(4) -0.023(3) -0.032(3)
C21 0.038(3) 0.038(3) 0.042(3) 0.016(3) -0.010(2) -0.012(2)
C22 0.044(3) 0.030(3) 0.029(2) 0.005(2) -0.008(2) -0.006(2)
C23 0.045(3) 0.037(3) 0.044(3) 0.008(2) -0.018(2) -0.015(2)
C24 0.044(3) 0.039(3) 0.035(3) 0.009(2) -0.011(2) -0.003(2)
C25 0.054(4) 0.056(4) 0.036(3) 0.003(3) -0.020(3) -0.004(3)
C26 0.050(3) 0.048(3) 0.047(3) -0.003(3) -0.022(3) -0.005(3)
C27 0.042(3) 0.038(3) 0.046(3) 0.004(3) -0.017(2) -0.010(2)
C28 0.047(3) 0.048(3) 0.045(3) -0.008(3) -0.014(3) -0.006(3)
C29 0.067(4) 0.039(3) 0.033(3) 0.001(2) -0.015(3) -0.001(3)

loop_
_atom_type_symbol
_atom_type_description
_atom_type_scat_dispersion_real
_atom_type_scat_dispersion_imag
_atom_type_scat_source
C C 0.0033 0.0016 'International Tables Vol C Tables 4.2.6.8 and 6.1.1.4'
H H 0.0000 0.0000 'International Tables Vol C Tables 4.2.6.8 and 6.1.1.4'
N N 0.0061 0.0033 'International Tables Vol C Tables 4.2.6.8 and 6.1.1.4'
O O 0.0106 0.0060 'International Tables Vol C Tables 4.2.6.8 and 6.1.1.4'
S S 0.1246 0.1234 'International Tables Vol C Tables 4.2.6.8 and 6.1.1.4'

loop_
_geom_angle_atom_site_label_1
_geom_angle_atom_site_label_2
_geom_angle_atom_site_label_3
_geom_angle
_geom_angle_site_symmetry_1
_geom_angle_site_symmetry_3
_geom_angle_publ_flag
O3 S1 N1 106.3(3) . . ?
O3 S1 C5 107.8(3) . . ?
O4 S1 O3 120.1(3) . . ?
O4 S1 N1 107.2(2) . . ?
O4 S1 C5 108.2(3) . . ?
N1 S1 C5 106.7(2) . . ?
C22 O2 H2 109.5 . . ?
C6 N1 S1 119.3(3) . . ?
C6 N1 C14 114.7(4) . . ?
C14 N1 S1 118.7(3) . . ?
C19 N2 C20 124.7(5) . . ?
C21 N2 C19 110.6(4) . . ?
C21 N2 C20 124.3(5) . . ?
H1A C1 H1B 109.5 . . ?
H1A C1 H1C 109.5 . . ?
H1B C1 H1C 109.5 . . ?
C2 C1 H1A 109.5 . . ?
C2 C1 H1B 109.5 . . ?
C2 C1 H1C 109.5 . . ?
C3 C2 C1 121.2(6) . . ?
C3 C2 C29 117.3(5) . . ?
C29 C2 C1 121.5(6) . . ?
C2 C3 H3 118.9 . . ?
C4 C3 C2 122.2(6) . . ?
C4 C3 H3 118.9 . . ?
C3 C4 H4 120.2 . . ?
C3 C4 C5 119.6(5) . . ?
C5 C4 H4 120.2 . . ?
C4 C5 S1 120.3(4) . . ?
C4 C5 C28 119.4(5) . . ?
C28 C5 S1 120.3(4) . . ?
C7 C6 N1 119.4(4) . . ?
C24 C6 N1 120.0(5) . . ?
C24 C6 C7 120.5(5) . . ?
C6 C7 C8 115.7(4) . . ?
C27 C7 C6 118.8(5) . . ?
C27 C7 C8 125.4(5) . . ?
C7 C8 H8 107.0 . . ?
C7 C8 C9 119.9(4) . . ?
C9 C8 H8 107.0 . . ?
C17 C8 C7 112.3(4) . . ?
C17 C8 H8 107.0 . . ?
C17 C8 C9 103.1(4) . . ?
C8 C9 C22 101.0(4) . . ?
C10 C9 C8 118.7(4) . . ?
C10 C9 C21 102.5(4) . . ?
C10 C9 C22 111.3(4) . . ?
C21 C9 C8 113.2(4) . . ?
C21 C9 C22 110.2(4) . . ?
C11 C10 C9 131.9(5) . . ?
C11 C10 C19 119.9(5) . . ?
C19 C10 C9 108.1(4) . . ?
C10 C11 H11 121.1 . . ?
C10 C11 C12 117.9(6) . . ?
C12 C11 H11 121.1 . . ?
C11 C12 H12 119.3 . . ?
C13 C12 C11 121.3(6) . . ?
C13 C12 H12 119.3 . . ?
C12 C13 H13 119.5 . . ?
C12 C13 C18 121.1(6) . . ?
C18 C13 H13 119.5 . . ?
N1 C14 H14 108.7 . . ?
N1 C14 C15 108.7(4) . . ?
N1 C14 C17 109.4(4) . . ?
C15 C14 H14 108.7 . . ?
C17 C14 H14 108.7 . . ?
C17 C14 C15 112.6(4) . . ?
C14 C15 H15A 109.2 . . ?
C14 C15 H15B 109.2 . . ?
C14 C15 C16 111.9(5) . . ?
H15A C15 H15B 107.9 . . ?
C16 C15 H15A 109.2 . . ?
C16 C15 H15B 109.2 . . ?
C15 C16 H16A 109.5 . . ?
C15 C16 H16B 109.5 . . ?
C15 C16 H16C 109.5 . . ?
H16A C16 H16B 109.5 . . ?
H16A C16 H16C 109.5 . . ?
H16B C16 H16C 109.5 . . ?
C8 C17 C14 119.8(4) . . ?
C23 C17 C8 111.2(5) . . ?
C23 C17 C14 129.0(5) . . ?
C13 C18 H18 121.4 . . ?
C19 C18 C13 117.2(6) . . ?
C19 C18 H18 121.4 . . ?
C10 C19 N2 109.6(5) . . ?
C18 C19 N2 127.9(5) . . ?
C18 C19 C10 122.5(5) . . ?
N2 C20 H20A 109.5 . . ?
N2 C20 H20B 109.5 . . ?
N2 C20 H20C 109.5 . . ?
H20A C20 H20B 109.5 . . ?
H20A C20 H20C 109.5 . . ?
H20B C20 H20C 109.5 . . ?
O1 C21 N2 125.2(5) . . ?
O1 C21 C9 125.9(5) . . ?
N2 C21 C9 108.9(5) . . ?
O2 C22 C9 114.0(4) . . ?
O2 C22 H22 109.0 . . ?
O2 C22 C23 113.7(4) . . ?
C9 C22 H22 109.0 . . ?
C23 C22 C9 101.9(4) . . ?
C23 C22 H22 109.0 . . ?
C17 C23 C22 110.2(5) . . ?
C17 C23 H23 124.9 . . ?
C22 C23 H23 124.9 . . ?
C6 C24 H24 120.2 . . ?
C25 C24 C6 119.5(5) . . ?
C25 C24 H24 120.2 . . ?
C24 C25 H25 119.9 . . ?
C24 C25 C26 120.3(5) . . ?
C26 C25 H25 119.9 . . ?
C25 C26 H26 120.1 . . ?
C27 C26 C25 119.9(5) . . ?
C27 C26 H26 120.1 . . ?
C7 C27 C26 120.8(5) . . ?
C7 C27 H27 119.6 . . ?
C26 C27 H27 119.6 . . ?
C5 C28 H28 120.3 . . ?
C29 C28 C5 119.5(6) . . ?
C29 C28 H28 120.3 . . ?
C2 C29 H29 119.0 . . ?
C28 C29 C2 122.0(5) . . ?
C28 C29 H29 119.0 . . ?

loop_
_geom_bond_atom_site_label_1
_geom_bond_atom_site_label_2
_geom_bond_distance
_geom_bond_site_symmetry_2
_geom_bond_publ_flag
S1 O3 1.428(4) . ?
S1 O4 1.423(4) . ?
S1 N1 1.645(4) . ?
S1 C5 1.760(6) . ?
O1 C21 1.229(7) . ?
O2 H2 0.8400 . ?
O2 C22 1.397(6) . ?
N1 C6 1.438(6) . ?
N1 C14 1.480(6) . ?
N2 C19 1.413(7) . ?
N2 C20 1.455(7) . ?
N2 C21 1.360(7) . ?
C1 H1A 0.9800 . ?
C1 H1B 0.9800 . ?
C1 H1C 0.9800 . ?
C1 C2 1.506(9) . ?
C2 C3 1.373(8) . ?
C2 C29 1.380(9) . ?
C3 H3 0.9500 . ?
C3 C4 1.372(8) . ?
C4 H4 0.9500 . ?
C4 C5 1.374(8) . ?
C5 C28 1.388(8) . ?
C6 C7 1.401(7) . ?
C6 C24 1.389(7) . ?
C7 C8 1.512(7) . ?
C7 C27 1.373(7) . ?
C8 H8 1.0000 . ?
C8 C9 1.540(6) . ?
C8 C17 1.506(7) . ?
C9 C10 1.510(7) . ?
C9 C21 1.514(7) . ?
C9 C22 1.569(7) . ?
C10 C11 1.370(8) . ?
C10 C19 1.393(7) . ?
C11 H11 0.9500 . ?
C11 C12 1.404(9) . ?
C12 H12 0.9500 . ?
C12 C13 1.373(11) . ?
C13 H13 0.9500 . ?
C13 C18 1.383(10) . ?
C14 H14 1.0000 . ?
C14 C15 1.528(8) . ?
C14 C17 1.512(7) . ?
C15 H15A 0.9900 . ?
C15 H15B 0.9900 . ?
C15 C16 1.530(8) . ?
C16 H16A 0.9800 . ?
C16 H16B 0.9800 . ?
C16 H16C 0.9800 . ?
C17 C23 1.330(7) . ?
C18 H18 0.9500 . ?
C18 C19 1.378(8) . ?
C20 H20A 0.9800 . ?
C20 H20B 0.9800 . ?
C20 H20C 0.9800 . ?
C22 H22 1.0000 . ?
C22 C23 1.520(7) . ?
C23 H23 0.9500 . ?
C24 H24 0.9500 . ?
C24 C25 1.374(8) . ?
C25 H25 0.9500 . ?
C25 C26 1.387(9) . ?
C26 H26 0.9500 . ?
C26 C27 1.383(8) . ?
C27 H27 0.9500 . ?
C28 H28 0.9500 . ?
C28 C29 1.367(9) . ?
C29 H29 0.9500 . ?

loop_
_geom_torsion_atom_site_label_1
_geom_torsion_atom_site_label_2
_geom_torsion_atom_site_label_3
_geom_torsion_atom_site_label_4
_geom_torsion
_geom_torsion_site_symmetry_1
_geom_torsion_site_symmetry_2
_geom_torsion_site_symmetry_3
_geom_torsion_site_symmetry_4
_geom_torsion_publ_flag
S1 N1 C6 C7 104.2(5) . . . . ?
S1 N1 C6 C24 -79.0(6) . . . . ?
S1 N1 C14 C15 136.3(4) . . . . ?
S1 N1 C14 C17 -100.4(4) . . . . ?
S1 C5 C28 C29 176.2(4) . . . . ?
O2 C22 C23 C17 -145.9(5) . . . . ?
O3 S1 N1 C6 168.9(4) . . . . ?
O3 S1 N1 C14 -42.6(4) . . . . ?
O3 S1 C5 C4 -149.7(4) . . . . ?
O3 S1 C5 C28 32.4(5) . . . . ?
O4 S1 N1 C6 39.4(4) . . . . ?
O4 S1 N1 C14 -172.1(4) . . . . ?
O4 S1 C5 C4 -18.5(5) . . . . ?
O4 S1 C5 C28 163.6(4) . . . . ?
N1 S1 C5 C4 96.5(5) . . . . ?
N1 S1 C5 C28 -81.4(5) . . . . ?
N1 C6 C7 C8 -1.1(7) . . . . ?
N1 C6 C7 C27 -179.3(5) . . . . ?
N1 C6 C24 C25 -179.8(5) . . . . ?
N1 C14 C15 C16 -56.5(6) . . . . ?
N1 C14 C17 C8 -11.6(7) . . . . ?
N1 C14 C17 C23 166.7(5) . . . . ?
C1 C2 C3 C4 179.3(6) . . . . ?
C1 C2 C29 C28 -179.4(6) . . . . ?
C2 C3 C4 C5 -0.7(9) . . . . ?
C3 C2 C29 C28 0.0(8) . . . . ?
C3 C4 C5 S1 -176.3(4) . . . . ?
C3 C4 C5 C28 1.7(8) . . . . ?
C4 C5 C28 C29 -1.8(8) . . . . ?
C5 S1 N1 C6 -76.3(4) . . . . ?
C5 S1 N1 C14 72.2(4) . . . . ?
C5 C28 C29 C2 0.9(9) . . . . ?
C6 N1 C14 C15 -73.8(5) . . . . ?
C6 N1 C14 C17 49.5(6) . . . . ?
C6 C7 C8 C9 158.5(4) . . . . ?
C6 C7 C8 C17 37.4(6) . . . . ?
C6 C7 C27 C26 -2.1(8) . . . . ?
C6 C24 C25 C26 0.2(9) . . . . ?
C7 C6 C24 C25 -3.1(8) . . . . ?
C7 C8 C9 C10 -36.3(7) . . . . ?
C7 C8 C9 C21 83.9(6) . . . . ?
C7 C8 C9 C22 -158.3(4) . . . . ?
C7 C8 C17 C14 -30.4(7) . . . . ?
C7 C8 C17 C23 151.0(5) . . . . ?
C8 C7 C27 C26 179.9(5) . . . . ?
C8 C9 C10 C11 -51.2(8) . . . . ?
C8 C9 C10 C19 131.5(5) . . . . ?
C8 C9 C21 O1 45.2(7) . . . . ?
C8 C9 C21 N2 -134.2(4) . . . . ?
C8 C9 C22 O2 156.2(4) . . . . ?
C8 C9 C22 C23 33.3(5) . . . . ?
C8 C17 C23 C22 1.6(6) . . . . ?
C9 C8 C17 C14 -160.7(4) . . . . ?
C9 C8 C17 C23 20.7(6) . . . . ?
C9 C10 C11 C12 -175.7(6) . . . . ?
C9 C10 C19 N2 -4.8(6) . . . . ?
C9 C10 C19 C18 174.4(5) . . . . ?
C9 C22 C23 C17 -22.7(6) . . . . ?
C10 C9 C21 O1 174.2(5) . . . . ?
C10 C9 C21 N2 -5.2(5) . . . . ?
C10 C9 C22 O2 29.2(6) . . . . ?
C10 C9 C22 C23 -93.7(5) . . . . ?
C10 C11 C12 C13 1.4(11) . . . . ?
C11 C10 C19 N2 177.5(5) . . . . ?
C11 C10 C19 C18 -3.3(8) . . . . ?
C11 C12 C13 C18 -2.3(12) . . . . ?
C12 C13 C18 C19 0.3(10) . . . . ?
C13 C18 C19 N2 -178.5(6) . . . . ?
C13 C18 C19 C10 2.5(9) . . . . ?
C14 N1 C6 C7 -45.5(6) . . . . ?
C14 N1 C6 C24 131.2(5) . . . . ?
C14 C17 C23 C22 -176.8(5) . . . . ?
C15 C14 C17 C8 109.4(5) . . . . ?
C15 C14 C17 C23 -72.3(7) . . . . ?
C17 C8 C9 C10 89.3(5) . . . . ?
C17 C8 C9 C21 -150.5(4) . . . . ?
C17 C8 C9 C22 -32.7(5) . . . . ?
C17 C14 C15 C16 -177.9(5) . . . . ?
C19 N2 C21 O1 -176.8(5) . . . . ?
C19 N2 C21 C9 2.6(6) . . . . ?
C19 C10 C11 C12 1.2(9) . . . . ?
C20 N2 C19 C10 -172.0(5) . . . . ?
C20 N2 C19 C18 8.8(9) . . . . ?
C20 N2 C21 O1 -3.3(9) . . . . ?
C20 N2 C21 C9 176.1(5) . . . . ?
C21 N2 C19 C10 1.5(6) . . . . ?
C21 N2 C19 C18 -177.7(5) . . . . ?
C21 C9 C10 C11 -176.8(6) . . . . ?
C21 C9 C10 C19 6.0(5) . . . . ?
C21 C9 C22 O2 -83.8(5) . . . . ?
C21 C9 C22 C23 153.3(4) . . . . ?
C22 C9 C10 C11 65.4(7) . . . . ?
C22 C9 C10 C19 -111.8(5) . . . . ?
C22 C9 C21 O1 -67.2(7) . . . . ?
C22 C9 C21 N2 113.4(5) . . . . ?
C24 C6 C7 C8 -177.8(5) . . . . ?
C24 C6 C7 C27 4.0(8) . . . . ?
C24 C25 C26 C27 1.8(9) . . . . ?
C25 C26 C27 C7 -0.8(9) . . . . ?
C27 C7 C8 C9 -23.4(7) . . . . ?
C27 C7 C8 C17 -144.6(5) . . . . ?
C29 C2 C3 C4 -0.2(8) . . . . ?

loop_
_twin_individual_id
_twin_individual_mass_fraction_refined
1 0.9989(5)
2 0.0011(5)
